data_4034990
loop_
_publ_author_name
'Purvis, Lafe J.'
'Gu, Xingxian'
'Ghosh, Soumen'
'Zhang, Zhuoran'
'Cramer, Christopher J.'
'Douglas, Christopher J.'

_publ_section_title
;
 Synthesis and Characterization of Electron-Deficient Asymmetrically
 Substituted Diarylindenotetracenes.
;
_journal_issue 4
_journal_name_full 'The Journal of organic chemistry'
_journal_page_first 1828
_journal_page_last 1841
_journal_paper_doi 10.1021/acs.joc.7b02756
_journal_volume 83
_journal_year 2018
_chemical_formula_moiety C38H26O2
_chemical_formula_sum 'C38 H26 O2'
_chemical_formula_weight 514.59
_chemical_melting_point 486.15
_chemical_name_common DiMethoxyMonoPhIndenotetracene
_chemical_name_systematic 2-methoxy-9-(4-methoxyphenyl)-10-phenylindeno[1,2,3-fg]tetracene
_space_group_crystal_system monoclinic
_space_group_IT_number 14
_space_group_name_Hall '-P 2ybc'
_space_group_name_H-M_alt 'P 1 21/c 1'
_atom_sites_solution_hydrogens geom
_audit_creation_method SHELXL-2014/7
_cell_angle_alpha 90
_cell_angle_beta 93.755(14)
_cell_angle_gamma 90
_cell_formula_units_Z 4
_cell_length_a 11.152(2)
_cell_length_b 19.822(3)
_cell_length_c 11.343(2)
_cell_measurement_reflns_used 4389
_cell_measurement_temperature 123(2)
_cell_measurement_theta_max 73.3855
_cell_measurement_theta_min 3.974
_cell_volume 2502.0(7)
_computing_cell_refinement 'Saint, Bruker'
_computing_data_collection 'APEXII, Bruker'
_computing_data_reduction 'Saint, Bruker'
_computing_molecular_graphics 'SHELXTL, BRUKER'
_computing_structure_refinement 'SHELXL-2014/7 (Sheldrick, 2014)'
_computing_structure_solution 'SHELXL-2014/7 (Sheldrick, 2014)'
_diffrn_ambient_temperature 123(2)
_diffrn_measured_fraction_theta_full 0.961
_diffrn_measured_fraction_theta_max 0.954
_diffrn_measurement_device_type 'Bruker Photon CCD'
_diffrn_measurement_method 'area detector, omega scans per phi'
_diffrn_radiation_type CuK\a
_diffrn_radiation_wavelength 1.54178
_diffrn_reflns_av_R_equivalents 0.0874
_diffrn_reflns_av_unetI/netI 0.0997
_diffrn_reflns_Laue_measured_fraction_full 0.961
_diffrn_reflns_Laue_measured_fraction_max 0.954
_diffrn_reflns_limit_h_max 12
_diffrn_reflns_limit_h_min -13
_diffrn_reflns_limit_k_max 24
_diffrn_reflns_limit_k_min -17
_diffrn_reflns_limit_l_max 14
_diffrn_reflns_limit_l_min -12
_diffrn_reflns_number 14315
_diffrn_reflns_point_group_measured_fraction_full 0.961
_diffrn_reflns_point_group_measured_fraction_max 0.954
_diffrn_reflns_theta_full 67.679
_diffrn_reflns_theta_max 74.567
_diffrn_reflns_theta_min 3.972
_diffrn_source 'normal-focus sealed tube'
_exptl_absorpt_coefficient_mu 0.646
_exptl_absorpt_correction_T_max 0.7538
_exptl_absorpt_correction_T_min 0.6106
_exptl_absorpt_correction_type multi-scan
_exptl_absorpt_process_details 'SADABS, R. Blessing, 1995'
_exptl_crystal_colour Purple
_exptl_crystal_density_diffrn 1.366
_exptl_crystal_density_method 'not measured'
_exptl_crystal_description rectangle
_exptl_crystal_F_000 1080
_exptl_crystal_size_max 0.500
_exptl_crystal_size_mid 0.300
_exptl_crystal_size_min 0.100
_exptl_transmission_factor_max 0.7538
_exptl_transmission_factor_min 0.6106
_refine_diff_density_max 0.312
_refine_diff_density_min -0.359
_refine_diff_density_rms 0.082
_refine_ls_extinction_method none
_refine_ls_goodness_of_fit_ref 1.070
_refine_ls_hydrogen_treatment refU
_refine_ls_matrix_type full
_refine_ls_number_parameters 389
_refine_ls_number_reflns 4885
_refine_ls_number_restraints 0
_refine_ls_restrained_S_all 1.070
_refine_ls_R_factor_all 0.1519
_refine_ls_R_factor_gt 0.0870
_refine_ls_shift/su_max 0.000
_refine_ls_shift/su_mean 0.000
_refine_ls_structure_factor_coef Fsqd
_refine_ls_weighting_details 'w=1/[\s^2^(Fo^2^)+(0.1248P)^2^] where P=(Fo^2^+2Fc^2^)/3'
_refine_ls_weighting_scheme calc
_refine_ls_wR_factor_gt 0.2168
_refine_ls_wR_factor_ref 0.2609
_reflns_Friedel_coverage 0.000
_reflns_number_gt 2517
_reflns_number_total 4885
_reflns_threshold_expression 'I > 2\s(I)'
_cod_data_source_file jo7b02756_si_002.cif
_cod_data_source_block 16031_0m_cmpd_8e
_cod_depositor_comments
;
The following automatic conversions were performed:

data item '_chemical_melting_point' value '213C' was changed to
'486.15' -- it was converted from degrees Celsius(C) to Kelvins(K).

Automatic conversion script
Id: cif_fix_values 6909 2019-04-08 15:41:33Z antanas 
;
_cod_original_cell_volume 2502.2(8)
_cod_original_sg_symbol_H-M 'P 21/c'
_cod_database_code 4034990
_shelx_shelxl_version_number 2014/7
_shelx_space_group_comment
;
The symmetry employed for this shelxl refinement is uniquely defined
by the following loop, which should always be used as a source of
symmetry information in preference to the above space-group names.
They are only intended as comments.
;
_shelx_estimated_absorpt_t_min 0.738
_shelx_estimated_absorpt_t_max 0.938

loop_
_space_group_symop_operation_xyz
'x, y, z'
'-x, y+1/2, -z+1/2'
'-x, -y, -z'
'x, -y-1/2, z-1/2'

loop_
_atom_site_label
_atom_site_type_symbol
_atom_site_fract_x
_atom_site_fract_y
_atom_site_fract_z
_atom_site_U_iso_or_equiv
_atom_site_adp_type
_atom_site_occupancy
_atom_site_site_symmetry_order
_atom_site_calc_flag
_atom_site_refinement_flags_posn
O1 O 0.2113(3) 0.16385(15) 0.0130(3) 0.0443(8) Uani 1 1 d .
O2 O 0.1921(3) -0.53272(15) -0.0440(3) 0.0490(9) Uani 1 1 d .
C12 C 0.4252(4) -0.1722(2) 0.1107(4) 0.0337(9) Uani 1 1 d .
C16 C 0.0662(4) -0.2217(2) -0.1480(4) 0.0356(10) Uani 1 1 d .
C19 C 0.1359(4) -0.0339(2) -0.0840(4) 0.0353(10) Uani 1 1 d .
C14 C 0.2458(4) -0.2054(2) -0.0134(4) 0.0342(10) Uani 1 1 d .
C7 C 0.3992(4) -0.1019(2) 0.0953(4) 0.0341(10) Uani 1 1 d .
C24 C 0.2364(4) -0.0196(2) -0.0046(4) 0.0341(10) Uani 1 1 d .
C31 C 0.3920(4) -0.2936(2) 0.0840(4) 0.0338(10) Uani 1 1 d .
C25 C 0.1710(4) -0.3242(2) -0.0673(4) 0.0352(10) Uani 1 1 d .
C11 C 0.5353(4) -0.1887(2) 0.1790(4) 0.0360(10) Uani 1 1 d .
H11 H 0.5556 -0.2349 0.1914 0.049(14) Uiso 1 1 calc R
C13 C 0.3505(4) -0.2236(2) 0.0597(4) 0.0329(9) Uani 1 1 d .
C26 C 0.1433(4) -0.3562(2) 0.0363(4) 0.0398(11) Uani 1 1 d .
H26 H 0.1194 -0.3297 0.1006 0.043(13) Uiso 1 1 calc R
C10 C 0.6100(4) -0.1409(2) 0.2257(4) 0.0381(10) Uani 1 1 d .
H10 H 0.6804 -0.1538 0.2721 0.050(14) Uiso 1 1 calc R
C23 C 0.2631(4) 0.0458(2) 0.0327(4) 0.0363(10) Uani 1 1 d .
H23 H 0.3281 0.0547 0.0889 0.041(13) Uiso 1 1 calc R
C28 C 0.1838(4) -0.4639(2) -0.0459(4) 0.0397(11) Uani 1 1 d .
C17 C -0.0190(4) -0.2649(2) -0.2109(4) 0.0397(11) Uani 1 1 d .
H17 H -0.0112 -0.3124 -0.2019 0.062(16) Uiso 1 1 calc R
C8 C 0.4831(4) -0.0539(2) 0.1444(4) 0.0395(10) Uani 1 1 d .
H8 H 0.4667 -0.0072 0.1332 0.051(14) Uiso 1 1 calc R
C22 C 0.1918(4) 0.0976(2) -0.0146(4) 0.0351(10) Uani 1 1 d .
C6 C 0.2943(4) -0.0844(2) 0.0284(4) 0.0334(9) Uani 1 1 d .
C20 C 0.0655(4) 0.0197(2) -0.1279(4) 0.0374(10) Uani 1 1 d .
H20 H -0.0016 0.0114 -0.1818 0.036(12) Uiso 1 1 calc R
C21 C 0.0935(4) 0.0848(2) -0.0930(4) 0.0396(11) Uani 1 1 d .
H21 H 0.0451 0.1212 -0.1229 0.045(14) Uiso 1 1 calc R
C36 C 0.4553(4) -0.3290(2) 0.0017(4) 0.0395(10) Uani 1 1 d .
H36 H 0.4640 -0.3100 -0.0742 0.065(16) Uiso 1 1 calc R
C30 C 0.2040(4) -0.3640(2) -0.1612(4) 0.0399(11) Uani 1 1 d .
H30 H 0.2225 -0.3432 -0.2332 0.077(18) Uiso 1 1 calc R
C9 C 0.5847(4) -0.0724(2) 0.2063(4) 0.0403(11) Uani 1 1 d .
H9 H 0.6394 -0.0390 0.2368 0.047(14) Uiso 1 1 calc R
C18 C -0.1103(4) -0.2400(2) -0.2829(4) 0.0429(11) Uani 1 1 d .
H18 H -0.1644 -0.2701 -0.3242 0.072(18) Uiso 1 1 calc R
C29 C 0.2100(4) -0.4332(2) -0.1505(4) 0.0407(11) Uani 1 1 d .
H29 H 0.2321 -0.4598 -0.2152 0.044(13) Uiso 1 1 calc R
C34 C 0.4936(4) -0.4196(2) 0.1390(4) 0.0452(12) Uani 1 1 d .
H34 H 0.5293 -0.4621 0.1581 0.041(13) Uiso 1 1 calc R
C35 C 0.5054(4) -0.3913(2) 0.0290(4) 0.0451(12) Uani 1 1 d .
H35 H 0.5481 -0.4147 -0.0281 0.076(18) Uiso 1 1 calc R
C38 C 0.1575(5) -0.5660(2) 0.0608(4) 0.0517(13) Uani 1 1 d .
H38A H 0.1671 -0.6149 0.0521 0.075(18) Uiso 1 1 calc R
H38B H 0.0732 -0.5557 0.0730 0.10(2) Uiso 1 1 calc R
H38C H 0.2084 -0.5502 0.1290 0.074(18) Uiso 1 1 calc R
C32 C 0.3803(4) -0.3234(2) 0.1945(4) 0.0380(10) Uani 1 1 d .
H32 H 0.3378 -0.3003 0.2521 0.045(13) Uiso 1 1 calc R
C33 C 0.4297(4) -0.3858(2) 0.2209(4) 0.0419(11) Uani 1 1 d .
H33 H 0.4197 -0.4056 0.2959 0.060(16) Uiso 1 1 calc R
C27 C 0.1497(4) -0.4252(2) 0.0484(4) 0.0400(11) Uani 1 1 d .
H27 H 0.1310 -0.4462 0.1203 0.063(16) Uiso 1 1 calc R
C37 C 0.3189(4) 0.1803(3) 0.0834(5) 0.0516(13) Uani 1 1 d .
H37A H 0.3279 0.2295 0.0878 0.074(18) Uiso 1 1 calc R
H37B H 0.3884 0.1608 0.0473 0.079(19) Uiso 1 1 calc R
H37C H 0.3139 0.1620 0.1632 0.075(19) Uiso 1 1 calc R
C1 C -0.1258(4) -0.1695(2) -0.2973(4) 0.0398(10) Uani 1 1 d .
H1 H -0.1888 -0.1525 -0.3493 0.034(12) Uiso 1 1 calc R
C5 C 0.2230(4) -0.1354(2) -0.0263(4) 0.0325(9) Uani 1 1 d .
C4 C 0.1276(4) -0.1075(2) -0.0981(4) 0.0329(9) Uani 1 1 d .
C15 C 0.1619(4) -0.2495(2) -0.0764(4) 0.0328(9) Uani 1 1 d .
C2 C -0.0507(4) -0.1268(2) -0.2370(4) 0.0383(10) Uani 1 1 d .
H2 H -0.0636 -0.0796 -0.2457 0.043(14) Uiso 1 1 calc R
C3 C 0.0480(4) -0.1498(2) -0.1599(4) 0.0355(10) Uani 1 1 d .

loop_
_atom_site_aniso_label
_atom_site_aniso_U_11
_atom_site_aniso_U_22
_atom_site_aniso_U_33
_atom_site_aniso_U_23
_atom_site_aniso_U_13
_atom_site_aniso_U_12
O1 0.0519(19) 0.0331(17) 0.0470(19) -0.0002(15) -0.0023(16) -0.0030(14)
O2 0.063(2) 0.0294(18) 0.055(2) 0.0019(15) 0.0011(17) -0.0020(15)
C12 0.036(2) 0.030(2) 0.035(2) -0.0001(18) -0.0045(18) 0.0016(18)
C16 0.038(2) 0.031(2) 0.037(2) -0.0033(19) 0.0011(19) -0.0048(19)
C19 0.038(2) 0.031(2) 0.036(2) 0.0019(19) -0.0002(19) 0.0014(19)
C14 0.036(2) 0.033(2) 0.034(2) 0.0008(19) 0.0020(19) -0.0017(18)
C7 0.038(2) 0.028(2) 0.035(2) -0.0021(18) -0.0002(19) 0.0026(18)
C24 0.041(2) 0.029(2) 0.032(2) 0.0016(18) 0.0003(19) -0.0004(18)
C31 0.038(2) 0.030(2) 0.032(2) 0.0012(18) -0.0051(19) 0.0032(18)
C25 0.037(2) 0.034(2) 0.035(2) 0.0002(19) -0.0004(19) 0.0009(19)
C11 0.042(2) 0.031(2) 0.034(2) -0.0009(19) -0.0047(19) 0.0004(19)
C13 0.043(2) 0.028(2) 0.028(2) -0.0030(17) -0.0010(18) -0.0019(18)
C26 0.048(3) 0.035(3) 0.037(2) -0.007(2) 0.005(2) -0.004(2)
C10 0.039(2) 0.036(3) 0.039(2) 0.000(2) -0.003(2) 0.0020(19)
C23 0.044(2) 0.032(2) 0.032(2) -0.0004(19) -0.001(2) 0.0009(19)
C28 0.044(2) 0.027(2) 0.047(3) 0.003(2) -0.003(2) 0.0013(19)
C17 0.038(2) 0.037(3) 0.044(3) -0.003(2) -0.001(2) -0.0055(19)
C8 0.044(2) 0.032(2) 0.041(3) -0.001(2) -0.006(2) 0.000(2)
C22 0.047(2) 0.022(2) 0.036(2) 0.0001(18) 0.003(2) -0.0005(18)
C6 0.039(2) 0.027(2) 0.033(2) -0.0019(18) -0.0013(19) -0.0004(18)
C20 0.043(2) 0.033(2) 0.036(2) 0.0017(19) -0.002(2) 0.0000(19)
C21 0.046(3) 0.035(3) 0.038(2) -0.002(2) 0.002(2) 0.000(2)
C36 0.045(2) 0.033(2) 0.039(2) 0.000(2) -0.002(2) 0.006(2)
C30 0.040(2) 0.037(3) 0.043(3) -0.004(2) 0.000(2) -0.003(2)
C9 0.038(2) 0.038(3) 0.044(3) 0.001(2) -0.004(2) -0.001(2)
C18 0.045(2) 0.040(3) 0.043(3) 0.000(2) -0.002(2) -0.006(2)
C29 0.046(3) 0.036(3) 0.040(3) -0.005(2) 0.000(2) -0.001(2)
C34 0.051(3) 0.036(3) 0.049(3) 0.002(2) 0.000(2) 0.005(2)
C35 0.052(3) 0.036(3) 0.047(3) 0.001(2) 0.001(2) 0.012(2)
C38 0.069(4) 0.038(3) 0.046(3) 0.006(2) -0.012(3) -0.006(2)
C32 0.042(2) 0.037(2) 0.034(2) 0.001(2) 0.000(2) 0.003(2)
C33 0.051(3) 0.032(3) 0.041(3) 0.005(2) -0.005(2) 0.003(2)
C27 0.049(3) 0.032(2) 0.039(3) -0.002(2) -0.002(2) -0.001(2)
C37 0.052(3) 0.047(3) 0.054(3) -0.007(3) -0.004(3) -0.005(2)
C1 0.042(2) 0.041(3) 0.035(2) 0.002(2) -0.006(2) -0.003(2)
C5 0.037(2) 0.029(2) 0.032(2) 0.0040(18) 0.0000(19) 0.0024(18)
C4 0.035(2) 0.034(2) 0.029(2) -0.0004(18) 0.0003(18) 0.0000(18)
C15 0.035(2) 0.032(2) 0.031(2) -0.0022(18) -0.0008(18) -0.0016(18)
C2 0.042(2) 0.039(3) 0.034(2) 0.001(2) 0.001(2) -0.001(2)
C3 0.038(2) 0.035(2) 0.033(2) 0.0000(19) -0.0007(19) 0.0029(19)

loop_
_atom_type_symbol
_atom_type_description
_atom_type_scat_dispersion_real
_atom_type_scat_dispersion_imag
_atom_type_scat_source
C C 0.0181 0.0091 'International Tables Vol C Tables 4.2.6.8 and 6.1.1.4'
H H 0.0000 0.0000 'International Tables Vol C Tables 4.2.6.8 and 6.1.1.4'
O O 0.0492 0.0322 'International Tables Vol C Tables 4.2.6.8 and 6.1.1.4'

loop_
_geom_angle_atom_site_label_1
_geom_angle_atom_site_label_2
_geom_angle_atom_site_label_3
_geom_angle
C22 O1 C37 117.5(4)
C28 O2 C38 116.8(4)
C13 C12 C7 122.8(4)
C13 C12 C11 120.8(4)
C7 C12 C11 116.4(4)
C15 C16 C17 120.4(4)
C15 C16 C3 122.4(4)
C17 C16 C3 117.3(4)
C20 C19 C24 118.5(4)
C20 C19 C4 133.5(4)
C24 C19 C4 108.0(4)
C5 C14 C13 116.0(4)
C5 C14 C15 116.0(4)
C13 C14 C15 128.0(4)
C6 C7 C8 123.5(4)
C6 C7 C12 117.7(4)
C8 C7 C12 118.7(4)
C23 C24 C19 121.6(4)
C23 C24 C6 130.8(4)
C19 C24 C6 107.6(4)
C36 C31 C32 118.0(4)
C36 C31 C13 120.7(4)
C32 C31 C13 121.0(4)
C26 C25 C30 118.3(4)
C26 C25 C15 119.7(4)
C30 C25 C15 122.0(4)
C10 C11 C12 122.2(4)
C10 C11 H11 118.9
C12 C11 H11 118.9
C12 C13 C14 119.5(4)
C12 C13 C31 115.4(4)
C14 C13 C31 125.1(4)
C27 C26 C25 121.7(4)
C27 C26 H26 119.2
C25 C26 H26 119.2
C11 C10 C9 120.5(4)
C11 C10 H10 119.8
C9 C10 H10 119.8
C22 C23 C24 117.9(4)
C22 C23 H23 121.1
C24 C23 H23 121.1
O2 C28 C29 115.8(4)
O2 C28 C27 124.0(4)
C29 C28 C27 120.2(4)
C18 C17 C16 121.9(4)
C18 C17 H17 119.0
C16 C17 H17 119.0
C9 C8 C7 122.1(4)
C9 C8 H8 118.9
C7 C8 H8 118.9
O1 C22 C23 123.1(4)
O1 C22 C21 115.5(4)
C23 C22 C21 121.5(4)
C7 C6 C5 119.4(4)
C7 C6 C24 133.8(4)
C5 C6 C24 106.8(4)
C21 C20 C19 120.0(4)
C21 C20 H20 120.0
C19 C20 H20 120.0
C20 C21 C22 120.6(4)
C20 C21 H21 119.7
C22 C21 H21 119.7
C35 C36 C31 120.9(4)
C35 C36 H36 119.6
C31 C36 H36 119.6
C29 C30 C25 120.7(4)
C29 C30 H30 119.7
C25 C30 H30 119.7
C8 C9 C10 120.0(4)
C8 C9 H9 120.0
C10 C9 H9 120.0
C17 C18 C1 120.7(4)
C17 C18 H18 119.7
C1 C18 H18 119.7
C30 C29 C28 120.1(4)
C30 C29 H29 119.9
C28 C29 H29 119.9
C33 C34 C35 119.6(4)
C33 C34 H34 120.2
C35 C34 H34 120.2
C36 C35 C34 120.3(5)
C36 C35 H35 119.9
C34 C35 H35 119.9
O2 C38 H38A 109.5
O2 C38 H38B 109.5
H38A C38 H38B 109.5
O2 C38 H38C 109.5
H38A C38 H38C 109.5
H38B C38 H38C 109.5
C33 C32 C31 120.9(4)
C33 C32 H32 119.6
C31 C32 H32 119.6
C32 C33 C34 120.4(4)
C32 C33 H33 119.8
C34 C33 H33 119.8
C26 C27 C28 119.1(4)
C26 C27 H27 120.5
C28 C27 H27 120.5
O1 C37 H37A 109.5
O1 C37 H37B 109.5
H37A C37 H37B 109.5
O1 C37 H37C 109.5
H37A C37 H37C 109.5
H37B C37 H37C 109.5
C2 C1 C18 119.7(4)
C2 C1 H1 120.2
C18 C1 H1 120.2
C6 C5 C4 110.9(4)
C6 C5 C14 124.5(4)
C4 C5 C14 124.6(4)
C3 C4 C5 119.5(4)
C3 C4 C19 133.8(4)
C5 C4 C19 106.7(4)
C16 C15 C14 119.6(4)
C16 C15 C25 118.3(4)
C14 C15 C25 122.1(4)
C1 C2 C3 122.5(4)
C1 C2 H2 118.8
C3 C2 H2 118.8
C4 C3 C2 124.0(4)
C4 C3 C16 118.0(4)
C2 C3 C16 117.9(4)

loop_
_geom_bond_atom_site_label_1
_geom_bond_atom_site_label_2
_geom_bond_distance
O1 C22 1.365(5)
O1 C37 1.435(6)
O2 C28 1.368(5)
O2 C38 1.435(5)
C12 C13 1.416(5)
C12 C7 1.431(5)
C12 C11 1.446(6)
C16 C15 1.410(6)
C16 C17 1.434(6)
C16 C3 1.445(6)
C19 C20 1.393(5)
C19 C24 1.420(6)
C19 C4 1.470(5)
C14 C5 1.417(5)
C14 C13 1.432(6)
C14 C15 1.435(6)
C7 C6 1.395(6)
C7 C8 1.423(6)
C24 C23 1.390(5)
C24 C6 1.476(5)
C31 C36 1.395(6)
C31 C32 1.399(6)
C31 C13 1.485(5)
C25 C26 1.387(6)
C25 C30 1.394(6)
C25 C15 1.488(5)
C11 C10 1.347(6)
C11 H11 0.9500
C26 C27 1.378(6)
C26 H26 0.9500
C10 C9 1.403(6)
C10 H10 0.9500
C23 C22 1.385(6)
C23 H23 0.9500
C28 C29 1.382(6)
C28 C27 1.389(6)
C17 C18 1.356(6)
C17 H17 0.9500
C8 C9 1.344(6)
C8 H8 0.9500
C22 C21 1.389(6)
C6 C5 1.405(5)
C20 C21 1.380(5)
C20 H20 0.9500
C21 H21 0.9500
C36 C35 1.382(6)
C36 H36 0.9500
C30 C29 1.378(6)
C30 H30 0.9500
C9 H9 0.9500
C18 C1 1.415(6)
C18 H18 0.9500
C29 H29 0.9500
C34 C33 1.381(6)
C34 C35 1.383(6)
C34 H34 0.9500
C35 H35 0.9500
C38 H38A 0.9800
C38 H38B 0.9800
C38 H38C 0.9800
C32 C33 1.378(5)
C32 H32 0.9500
C33 H33 0.9500
C27 H27 0.9500
C37 H37A 0.9800
C37 H37B 0.9800
C37 H37C 0.9800
C1 C2 1.346(6)
C1 H1 0.9500
C5 C4 1.410(6)
C4 C3 1.379(6)
C2 C3 1.434(6)
C2 H2 0.9500

loop_
_geom_torsion_atom_site_label_1
_geom_torsion_atom_site_label_2
_geom_torsion_atom_site_label_3
_geom_torsion_atom_site_label_4
_geom_torsion
C13 C12 C7 C6 1.0(6)
C11 C12 C7 C6 179.2(4)
C13 C12 C7 C8 -176.5(4)
C11 C12 C7 C8 1.6(6)
C20 C19 C24 C23 2.2(6)
C4 C19 C24 C23 -175.6(4)
C20 C19 C24 C6 179.7(4)
C4 C19 C24 C6 1.9(5)
C13 C12 C11 C10 178.0(4)
C7 C12 C11 C10 -0.1(6)
C7 C12 C13 C14 1.8(6)
C11 C12 C13 C14 -176.2(4)
C7 C12 C13 C31 179.4(4)
C11 C12 C13 C31 1.4(6)
C5 C14 C13 C12 -1.9(6)
C15 C14 C13 C12 177.4(4)
C5 C14 C13 C31 -179.2(4)
C15 C14 C13 C31 0.1(7)
C36 C31 C13 C12 -97.8(5)
C32 C31 C13 C12 75.3(5)
C36 C31 C13 C14 79.6(6)
C32 C31 C13 C14 -107.3(5)
C30 C25 C26 C27 1.0(7)
C15 C25 C26 C27 179.6(4)
C12 C11 C10 C9 -1.9(7)
C19 C24 C23 C22 -3.2(6)
C6 C24 C23 C22 180.0(4)
C38 O2 C28 C29 -175.9(4)
C38 O2 C28 C27 3.0(6)
C15 C16 C17 C18 -178.3(4)
C3 C16 C17 C18 2.8(6)
C6 C7 C8 C9 -178.5(4)
C12 C7 C8 C9 -1.1(7)
C37 O1 C22 C23 7.5(6)
C37 O1 C22 C21 -173.4(4)
C24 C23 C22 O1 -178.2(4)
C24 C23 C22 C21 2.7(6)
C8 C7 C6 C5 173.7(4)
C12 C7 C6 C5 -3.7(6)
C8 C7 C6 C24 -4.1(8)
C12 C7 C6 C24 178.5(4)
C23 C24 C6 C7 -8.2(8)
C19 C24 C6 C7 174.6(5)
C23 C24 C6 C5 173.8(4)
C19 C24 C6 C5 -3.4(5)
C24 C19 C20 C21 -0.7(6)
C4 C19 C20 C21 176.5(4)
C19 C20 C21 C22 0.3(6)
O1 C22 C21 C20 179.6(4)
C23 C22 C21 C20 -1.3(7)
C32 C31 C36 C35 -0.4(7)
C13 C31 C36 C35 172.9(4)
C26 C25 C30 C29 -0.6(6)
C15 C25 C30 C29 -179.1(4)
C7 C8 C9 C10 -1.0(7)
C11 C10 C9 C8 2.5(7)
C16 C17 C18 C1 -0.9(7)
C25 C30 C29 C28 -0.4(7)
O2 C28 C29 C30 179.9(4)
C27 C28 C29 C30 0.9(7)
C31 C36 C35 C34 -0.1(7)
C33 C34 C35 C36 1.1(7)
C36 C31 C32 C33 -0.1(7)
C13 C31 C32 C33 -173.4(4)
C31 C32 C33 C34 1.1(7)
C35 C34 C33 C32 -1.6(7)
C25 C26 C27 C28 -0.5(7)
O2 C28 C27 C26 -179.4(4)
C29 C28 C27 C26 -0.5(7)
C17 C18 C1 C2 -1.4(7)
C7 C6 C5 C4 -174.6(4)
C24 C6 C5 C4 3.7(5)
C7 C6 C5 C14 3.8(6)
C24 C6 C5 C14 -177.8(4)
C13 C14 C5 C6 -0.9(6)
C15 C14 C5 C6 179.8(4)
C13 C14 C5 C4 177.3(4)
C15 C14 C5 C4 -2.0(6)
C6 C5 C4 C3 179.6(4)
C14 C5 C4 C3 1.1(6)
C6 C5 C4 C19 -2.5(5)
C14 C5 C4 C19 179.0(4)
C20 C19 C4 C3 0.4(8)
C24 C19 C4 C3 177.8(4)
C20 C19 C4 C5 -177.1(4)
C24 C19 C4 C5 0.3(5)
C17 C16 C15 C14 -179.6(4)
C3 C16 C15 C14 -0.7(6)
C17 C16 C15 C25 -0.6(6)
C3 C16 C15 C25 178.3(4)
C5 C14 C15 C16 1.7(6)
C13 C14 C15 C16 -177.5(4)
C5 C14 C15 C25 -177.3(4)
C13 C14 C15 C25 3.5(6)
C26 C25 C15 C16 -107.5(5)
C30 C25 C15 C16 71.0(5)
C26 C25 C15 C14 71.5(5)
C30 C25 C15 C14 -110.0(5)
C18 C1 C2 C3 1.8(7)
C5 C4 C3 C2 -178.9(4)
C19 C4 C3 C2 4.0(8)
C5 C4 C3 C16 0.1(6)
C19 C4 C3 C16 -177.1(4)
C1 C2 C3 C4 179.0(4)
C1 C2 C3 C16 0.1(6)
C15 C16 C3 C4 -0.2(6)
C17 C16 C3 C4 178.7(4)
C15 C16 C3 C2 178.7(4)
C17 C16 C3 C2 -2.4(6)
